data_4303434
loop_
_publ_author_name
'Yan Liu'
'Weimin Xuan'
'Hui Zhang'
'Yong Cui'

_publ_contact_author 'Yong Cui'
_publ_contact_author_email yongcui@sjtu.edu.cn
_publ_contact_author_fax +86-21-54741297
_publ_contact_author_phone +86-21-54747687
_publ_section_title
;
Chirality- and Threefold-Symmetry-Directed Assembly of Homochiral Octupolar
Metal-Organoboron Frameworks
;
_journal_name_full 'Inorganic Chemistry'
_journal_page_first 10018
_journal_page_last 10023
_journal_paper_doi 10.1021/ic9002675
_journal_volume 48
_journal_year 2009
_chemical_formula_sum 'C52 H53 B Co2 O8'
_chemical_formula_weight 934.61
_chemical_name_systematic
; 
 ? 
;
_space_group_IT_number 209
_symmetry_cell_setting cubic
_symmetry_space_group_name_Hall 'F 4 2 3'
_symmetry_space_group_name_H-M 'F 4 3 2'
_atom_sites_solution_hydrogens geom
_atom_sites_solution_primary direct
_atom_sites_solution_secondary difmap
_audit_creation_method SHELXL-97
_cell_angle_alpha 90.00
_cell_angle_beta 90.00
_cell_angle_gamma 90.00
_cell_formula_units_Z 32
_cell_length_a 35.740(3)
_cell_length_b 35.740(3)
_cell_length_c 35.740(3)
_cell_measurement_reflns_used 2800
_cell_measurement_temperature 293(2)
_cell_measurement_theta_max 23.99
_cell_measurement_theta_min 2.96
_cell_volume 45652(7)
_computing_cell_refinement 'SAINT (Bruker, 1999)'
_computing_data_collection 'SMART (Bruker, 1997)'
_computing_data_reduction SAINT
_computing_molecular_graphics 'SHELXTL-PLUS (Sheldrick, 1990)'
_computing_publication_material SHELXL-97
_computing_structure_refinement 'SHELXL-97 (Sheldrick, 1997)'
_computing_structure_solution 'SHELXS-97 (Sheldrick, 1990)'
_diffrn_ambient_temperature 293(2)
_diffrn_measured_fraction_theta_full 0.911
_diffrn_measured_fraction_theta_max 0.911
_diffrn_radiation_monochromator graphite
_diffrn_radiation_source 'fine-focus sealed tube'
_diffrn_radiation_type MoK\a
_diffrn_radiation_wavelength 0.71073
_diffrn_reflns_av_R_equivalents 0.0663
_diffrn_reflns_av_sigmaI/netI 0.0782
_diffrn_reflns_limit_h_max 40
_diffrn_reflns_limit_h_min -36
_diffrn_reflns_limit_k_max 37
_diffrn_reflns_limit_k_min -40
_diffrn_reflns_limit_l_max 31
_diffrn_reflns_limit_l_min -40
_diffrn_reflns_number 49899
_diffrn_reflns_theta_full 23.99
_diffrn_reflns_theta_max 23.99
_diffrn_reflns_theta_min 2.96
_exptl_absorpt_coefficient_mu 0.625
_exptl_absorpt_correction_type multi-scan
_exptl_absorpt_process_details 'SADABS (Sheldrick, 1996)'
_exptl_crystal_colour Purple
_exptl_crystal_density_diffrn 1.088
_exptl_crystal_density_method 'not measured'
_exptl_crystal_description Block
_exptl_crystal_F_000 15616
_exptl_crystal_size_max 0.15
_exptl_crystal_size_mid 0.15
_exptl_crystal_size_min 0.12
_refine_diff_density_max 0.976
_refine_diff_density_min -0.575
_refine_diff_density_rms 0.089
_refine_ls_abs_structure_details 'Flack H D (1983), Acta Cryst. A39, 876-881'
_refine_ls_abs_structure_Flack -0.02(8)
_refine_ls_extinction_method none
_refine_ls_goodness_of_fit_ref 1.156
_refine_ls_hydrogen_treatment constr
_refine_ls_matrix_type full
_refine_ls_number_parameters 194
_refine_ls_number_reflns 2800
_refine_ls_number_restraints 3
_refine_ls_restrained_S_all 1.171
_refine_ls_R_factor_all 0.1441
_refine_ls_R_factor_gt 0.1124
_refine_ls_shift/su_max 0.000
_refine_ls_shift/su_mean 0.000
_refine_ls_structure_factor_coef Fsqd
_refine_ls_weighting_details 'calc w=1/[\s^2^(Fo^2^)+(0.1340P)^2^+0.0000P] where P=(Fo^2^+2Fc^2^)/3'
_refine_ls_weighting_scheme calc
_refine_ls_wR_factor_gt 0.2567
_refine_ls_wR_factor_ref 0.2861
_reflns_number_gt 1489
_reflns_number_total 2800
_reflns_threshold_expression >2sigma(I)
_cod_data_source_file ic9002675_si_002.cif
_cod_data_source_block h
_cod_depositor_comments
;
The following automatic conversions were performed:
'_symmetry_cell_setting' value 'Cubic' changed to 'cubic' according to
'/home/saulius/struct/CIF-dictionaries/cif_core.dic' dictionary named
'cif_core.dic' version 2.4.1 from
2010-06-29.

'_exptl_absorpt_correction_type' value 'Multi-scan' changed
to 'multi-scan' according to
'/home/saulius/struct/CIF-dictionaries/cif_core.dic' dictionary named
'cif_core.dic' version 2.4.1 from 2010-06-29.

Automatic conversion script
Id: cif_fix_enum 1527 2010-12-29 10:47:43Z saulius 
;
_cod_original_cell_volume 45651(6)
_cod_database_code 4303434

loop_
_symmetry_equiv_pos_as_xyz
'x, y, z'
'-x, -y, z'
'-x, y, -z'
'x, -y, -z'
'z, x, y'
'z, -x, -y'
'-z, -x, y'
'-z, x, -y'
'y, z, x'
'-y, z, -x'
'y, -z, -x'
'-y, -z, x'
'y, x, -z'
'-y, -x, -z'
'y, -x, z'
'-y, x, z'
'x, z, -y'
'-x, z, y'
'-x, -z, -y'
'x, -z, y'
'z, y, -x'
'z, -y, x'
'-z, y, x'
'-z, -y, -x'
'x, y+1/2, z+1/2'
'-x, -y+1/2, z+1/2'
'-x, y+1/2, -z+1/2'
'x, -y+1/2, -z+1/2'
'z, x+1/2, y+1/2'
'z, -x+1/2, -y+1/2'
'-z, -x+1/2, y+1/2'
'-z, x+1/2, -y+1/2'
'y, z+1/2, x+1/2'
'-y, z+1/2, -x+1/2'
'y, -z+1/2, -x+1/2'
'-y, -z+1/2, x+1/2'
'y, x+1/2, -z+1/2'
'-y, -x+1/2, -z+1/2'
'y, -x+1/2, z+1/2'
'-y, x+1/2, z+1/2'
'x, z+1/2, -y+1/2'
'-x, z+1/2, y+1/2'
'-x, -z+1/2, -y+1/2'
'x, -z+1/2, y+1/2'
'z, y+1/2, -x+1/2'
'z, -y+1/2, x+1/2'
'-z, y+1/2, x+1/2'
'-z, -y+1/2, -x+1/2'
'x+1/2, y, z+1/2'
'-x+1/2, -y, z+1/2'
'-x+1/2, y, -z+1/2'
'x+1/2, -y, -z+1/2'
'z+1/2, x, y+1/2'
'z+1/2, -x, -y+1/2'
'-z+1/2, -x, y+1/2'
'-z+1/2, x, -y+1/2'
'y+1/2, z, x+1/2'
'-y+1/2, z, -x+1/2'
'y+1/2, -z, -x+1/2'
'-y+1/2, -z, x+1/2'
'y+1/2, x, -z+1/2'
'-y+1/2, -x, -z+1/2'
'y+1/2, -x, z+1/2'
'-y+1/2, x, z+1/2'
'x+1/2, z, -y+1/2'
'-x+1/2, z, y+1/2'
'-x+1/2, -z, -y+1/2'
'x+1/2, -z, y+1/2'
'z+1/2, y, -x+1/2'
'z+1/2, -y, x+1/2'
'-z+1/2, y, x+1/2'
'-z+1/2, -y, -x+1/2'
'x+1/2, y+1/2, z'
'-x+1/2, -y+1/2, z'
'-x+1/2, y+1/2, -z'
'x+1/2, -y+1/2, -z'
'z+1/2, x+1/2, y'
'z+1/2, -x+1/2, -y'
'-z+1/2, -x+1/2, y'
'-z+1/2, x+1/2, -y'
'y+1/2, z+1/2, x'
'-y+1/2, z+1/2, -x'
'y+1/2, -z+1/2, -x'
'-y+1/2, -z+1/2, x'
'y+1/2, x+1/2, -z'
'-y+1/2, -x+1/2, -z'
'y+1/2, -x+1/2, z'
'-y+1/2, x+1/2, z'
'x+1/2, z+1/2, -y'
'-x+1/2, z+1/2, y'
'-x+1/2, -z+1/2, -y'
'x+1/2, -z+1/2, y'
'z+1/2, y+1/2, -x'
'z+1/2, -y+1/2, x'
'-z+1/2, y+1/2, x'
'-z+1/2, -y+1/2, -x'

loop_
_atom_site_label
_atom_site_type_symbol
_atom_site_fract_x
_atom_site_fract_y
_atom_site_fract_z
_atom_site_U_iso_or_equiv
_atom_site_adp_type
_atom_site_occupancy
_atom_site_symmetry_multiplicity
_atom_site_calc_flag
_atom_site_refinement_flags
_atom_site_disorder_assembly
_atom_site_disorder_group
Co1 Co 0.13720(4) 0.13720(4) -0.13720(4) 0.0795(7) Uani 1 3 d S . .
Co2 Co 0.09883(7) 0.09883(7) -0.09883(7) 0.130 Uani 1 3 d SD . .
B1 B -0.1397(2) 0.3603(2) -0.1397(2) 0.053(3) Uani 1 3 d S . .
O1 O 0.0574(2) 0.1317(3) -0.1042(3) 0.116(3) Uani 1 1 d . . .
O2 O 0.0970(2) 0.1730(3) -0.1300(3) 0.131(3) Uani 1 1 d . . .
O3 O 0.1716(2) 0.1716(2) -0.1716(2) 0.127(4) Uani 1 3 d S . .
O4 O 0.0667(3) 0.0667(3) -0.0667(3) 0.33(2) Uani 1 3 d SD . .
C1 C 0.0668(4) 0.1629(5) -0.1193(4) 0.107(5) Uani 1 1 d D . .
C2 C 0.0342(3) 0.1919(3) -0.1226(3) 0.079(3) Uani 1 1 d D . .
C3 C 0.0422(2) 0.2271(3) -0.1357(4) 0.092(3) Uani 1 1 d . . .
H3A H 0.0665 0.2331 -0.1429 0.111 Uiso 1 1 calc R . .
C4 C 0.0131(2) 0.2547(3) -0.1382(4) 0.091(3) Uani 1 1 d . . .
H4A H 0.0182 0.2794 -0.1449 0.110 Uiso 1 1 calc R . .
C5 C -0.0233(2) 0.2428(3) -0.1300(3) 0.070(2) Uani 1 1 d . . .
C6 C -0.0302(3) 0.2090(3) -0.1178(3) 0.087(3) Uani 1 1 d . . .
H6A H -0.0545 0.2027 -0.1111 0.104 Uiso 1 1 calc R . .
C7 C -0.0014(5) 0.1815(3) -0.1146(3) 0.112(4) Uani 1 1 d . . .
H7A H -0.0069 0.1572 -0.1073 0.134 Uiso 1 1 calc R . .
C8 C -0.0541(2) 0.2731(2) -0.1329(2) 0.059(2) Uani 1 1 d . . .
C9 C -0.0636(2) 0.2936(2) -0.0999(2) 0.0594(19) Uani 1 1 d . . .
C10 C -0.09118(18) 0.3212(2) -0.10288(18) 0.0505(17) Uani 1 1 d . . .
C11 C -0.1101(2) 0.3280(2) -0.13663(19) 0.0524(17) Uani 1 1 d . . .
C12 C -0.1007(2) 0.3047(2) -0.16826(19) 0.0588(19) Uani 1 1 d . . .
C13 C -0.0723(3) 0.2784(2) -0.1661(2) 0.064(2) Uani 1 1 d . . .
C14 C -0.0609(3) 0.2552(3) -0.2009(3) 0.095(3) Uani 1 1 d . . .
H14A H -0.0408 0.2387 -0.1944 0.143 Uiso 1 1 calc R . .
H14B H -0.0530 0.2718 -0.2205 0.143 Uiso 1 1 calc R . .
H14C H -0.0820 0.2408 -0.2093 0.143 Uiso 1 1 calc R . .
C15 C -0.1224(3) 0.3075(3) -0.2067(2) 0.080(3) Uani 1 1 d . . .
H15A H -0.1120 0.2898 -0.2241 0.121 Uiso 1 1 calc R . .
H15B H -0.1200 0.3323 -0.2166 0.121 Uiso 1 1 calc R . .
H15C H -0.1484 0.3019 -0.2027 0.121 Uiso 1 1 calc R . .
C16 C -0.1009(3) 0.3452(3) -0.0686(2) 0.093(4) Uani 1 1 d D . .
H16A H -0.0856 0.3377 -0.0478 0.140 Uiso 1 1 calc R . .
H16B H -0.1268 0.3419 -0.0623 0.140 Uiso 1 1 calc R . .
H16C H -0.0963 0.3711 -0.0742 0.140 Uiso 1 1 calc R . .
C17 C -0.0428(3) 0.2865(3) -0.0631(2) 0.082(3) Uani 1 1 d D . .
H17A H -0.0524 0.3028 -0.0441 0.123 Uiso 1 1 calc R . .
H17B H -0.0166 0.2912 -0.0666 0.123 Uiso 1 1 calc R . .
H17C H -0.0464 0.2609 -0.0555 0.123 Uiso 1 1 calc R . .
C18 C 0.1793(11) 0.2074(8) -0.1581(10) 0.112(14) Uani 0.33 1 d P . .
H18A H 0.1949 0.2204 -0.1757 0.169 Uiso 0.33 1 calc PR . .
H18B H 0.1921 0.2056 -0.1345 0.169 Uiso 0.33 1 calc PR . .
H18C H 0.1563 0.2209 -0.1548 0.169 Uiso 0.33 1 calc PR . .

loop_
_atom_site_aniso_label
_atom_site_aniso_U_11
_atom_site_aniso_U_22
_atom_site_aniso_U_33
_atom_site_aniso_U_23
_atom_site_aniso_U_13
_atom_site_aniso_U_12
Co1 0.0795(7) 0.0795(7) 0.0795(7) -0.0082(6) -0.0082(6) 0.0082(6)
Co2 0.130 0.130 0.130 -0.064 -0.064 0.064
B1 0.053(3) 0.053(3) 0.053(3) -0.001(3) -0.001(3) -0.001(3)
O1 0.110(6) 0.094(6) 0.145(7) -0.020(6) -0.028(5) 0.057(5)
O2 0.064(5) 0.164(8) 0.166(9) -0.012(7) -0.011(5) 0.038(5)
O3 0.127(4) 0.127(4) 0.127(4) 0.003(5) 0.003(5) -0.003(5)
O4 0.33(2) 0.33(2) 0.33(2) -0.16(3) -0.16(3) 0.16(3)
C1 0.094(9) 0.127(11) 0.101(8) -0.063(8) -0.043(7) 0.063(9)
C2 0.051(5) 0.091(7) 0.093(7) -0.019(5) -0.023(5) 0.023(5)
C3 0.038(5) 0.086(7) 0.152(10) -0.007(7) 0.024(5) 0.018(4)
C4 0.058(6) 0.082(6) 0.134(9) 0.008(6) 0.023(5) -0.006(4)
C5 0.055(5) 0.072(6) 0.082(6) -0.002(4) 0.015(4) 0.027(4)
C6 0.063(6) 0.073(7) 0.124(9) -0.011(6) 0.002(6) 0.016(5)
C7 0.132(10) 0.079(7) 0.125(8) -0.035(6) -0.042(9) 0.044(8)
C8 0.054(4) 0.043(4) 0.080(6) -0.002(4) 0.018(4) 0.011(3)
C9 0.049(4) 0.081(5) 0.049(4) -0.001(4) -0.012(3) 0.000(4)
C10 0.043(4) 0.064(4) 0.044(4) -0.002(3) 0.016(3) 0.005(3)
C11 0.067(5) 0.053(4) 0.038(4) 0.010(3) 0.008(3) 0.013(3)
C12 0.074(5) 0.071(5) 0.032(4) -0.002(3) 0.001(3) 0.007(4)
C13 0.083(6) 0.069(5) 0.040(4) -0.008(4) 0.010(4) 0.008(4)
C14 0.111(8) 0.094(7) 0.081(6) -0.025(6) 0.017(6) 0.030(6)
C15 0.104(7) 0.088(6) 0.049(5) 0.004(4) -0.025(4) 0.019(5)
C16 0.112(8) 0.117(8) 0.051(5) -0.027(5) -0.022(5) 0.063(7)
C17 0.079(6) 0.111(7) 0.057(5) 0.005(5) -0.007(4) 0.038(6)
C18 0.15(3) 0.063(17) 0.13(3) -0.044(18) 0.06(2) -0.040(18)

loop_
_atom_type_symbol
_atom_type_description
_atom_type_scat_dispersion_real
_atom_type_scat_dispersion_imag
_atom_type_scat_source
C C 0.0033 0.0016 'International Tables Vol C Tables 4.2.6.8 and 6.1.1.4'
H H 0.0000 0.0000 'International Tables Vol C Tables 4.2.6.8 and 6.1.1.4'
B B 0.0013 0.0007 'International Tables Vol C Tables 4.2.6.8 and 6.1.1.4'
O O 0.0106 0.0060 'International Tables Vol C Tables 4.2.6.8 and 6.1.1.4'
Co Co 0.3494 0.9721 'International Tables Vol C Tables 4.2.6.8 and 6.1.1.4'

loop_
_geom_angle_atom_site_label_1
_geom_angle_atom_site_label_2
_geom_angle_atom_site_label_3
_geom_angle
_geom_angle_site_symmetry_1
_geom_angle_site_symmetry_3
_geom_angle_publ_flag
O2 Co1 O2 118.52(16) 8 . ?
O2 Co1 O2 118.52(16) 8 11 ?
O2 Co1 O2 118.52(16) . 11 ?
O2 Co1 O3 97.0(4) 8 . ?
O2 Co1 O3 97.0(4) . . ?
O2 Co1 O3 97.0(4) 11 . ?
O2 Co1 Co2 83.0(4) 8 . ?
O2 Co1 Co2 83.0(4) . . ?
O2 Co1 Co2 83.0(4) 11 . ?
O3 Co1 Co2 180.0(6) . . ?
O1 Co2 O1 119.89(5) 8 . ?
O1 Co2 O1 119.89(5) 8 11 ?
O1 Co2 O1 119.89(5) . 11 ?
O1 Co2 O4 88.0(4) 8 . ?
O1 Co2 O4 88.0(4) . . ?
O1 Co2 O4 88.0(4) 11 . ?
O1 Co2 Co1 92.0(4) 8 . ?
O1 Co2 Co1 92.0(4) . . ?
O1 Co2 Co1 92.0(4) 11 . ?
O4 Co2 Co1 180.0(8) . . ?
C11 B1 C11 119.999(4) 81_455 . ?
C11 B1 C11 119.999(5) 81_455 29_554 ?
C11 B1 C11 119.999(5) . 29_554 ?
C1 O1 Co2 112.0(8) . . ?
C1 O2 Co1 120.6(11) . . ?
C18 O3 C18 101.7(17) 8 . ?
C18 O3 C18 101.7(17) 8 11 ?
C18 O3 C18 101.7(17) . 11 ?
C18 O3 Co1 116.4(14) 8 . ?
C18 O3 Co1 116.4(14) . . ?
C18 O3 Co1 116.4(14) 11 . ?
O2 C1 O1 129.2(11) . . ?
O2 C1 C2 116.5(16) . . ?
O1 C1 C2 114.3(14) . . ?
C7 C2 C3 121.3(8) . . ?
C7 C2 C1 120.1(12) . . ?
C3 C2 C1 118.5(12) . . ?
C2 C3 C4 120.0(8) . . ?
C5 C4 C3 116.7(10) . . ?
C6 C5 C4 121.9(9) . . ?
C6 C5 C8 122.2(8) . . ?
C4 C5 C8 115.7(8) . . ?
C5 C6 C7 121.7(11) . . ?
C2 C7 C6 118.1(12) . . ?
C13 C8 C9 122.2(7) . . ?
C13 C8 C5 119.6(7) . . ?
C9 C8 C5 118.2(8) . . ?
C10 C9 C8 117.7(6) . . ?
C10 C9 C17 121.6(7) . . ?
C8 C9 C17 120.6(7) . . ?
C9 C10 C11 121.9(6) . . ?
C9 C10 C16 119.5(6) . . ?
C11 C10 C16 118.6(6) . . ?
C10 C11 C12 117.3(6) . . ?
C10 C11 B1 120.8(7) . . ?
C12 C11 B1 121.8(7) . . ?
C13 C12 C11 121.2(7) . . ?
C13 C12 C15 116.8(7) . . ?
C11 C12 C15 122.0(7) . . ?
C8 C13 C12 119.4(7) . . ?
C8 C13 C14 120.0(8) . . ?
C12 C13 C14 120.6(7) . . ?

loop_
_geom_bond_atom_site_label_1
_geom_bond_atom_site_label_2
_geom_bond_distance
_geom_bond_site_symmetry_2
_geom_bond_publ_flag
Co1 O2 1.942(9) 8 ?
Co1 O2 1.942(9) . ?
Co1 O2 1.942(9) 11 ?
Co1 O3 2.127(15) . ?
Co1 Co2 2.375(5) . ?
Co2 O1 1.901(7) 8 ?
Co2 O1 1.901(7) . ?
Co2 O1 1.901(7) 11 ?
Co2 O4 1.989(19) . ?
B1 C11 1.569(7) 81_455 ?
B1 C11 1.569(7) . ?
B1 C11 1.569(7) 29_554 ?
O1 C1 1.284(19) . ?
O2 C1 1.200(19) . ?
O3 C18 1.40(3) 8 ?
O3 C18 1.40(3) . ?
O3 C18 1.40(3) 11 ?
C1 C2 1.564(12) . ?
C2 C7 1.36(2) . ?
C2 C3 1.372(16) . ?
C3 C4 1.436(15) . ?
C4 C5 1.400(13) . ?
C5 C6 1.306(14) . ?
C5 C8 1.550(11) . ?
C6 C7 1.429(16) . ?
C8 C13 1.365(12) . ?
C8 C9 1.430(11) . ?
C9 C10 1.398(10) . ?
C9 C17 1.533(11) . ?
C10 C11 1.405(10) . ?
C10 C16 1.538(10) . ?
C11 C12 1.444(10) . ?
C12 C13 1.386(12) . ?
C12 C15 1.581(10) . ?
C13 C14 1.547(12) . ?
